data_2203364
loop_
_publ_author_name
'Ersanl\?i, Cem C\"uneyt'
'Odaba\,so\<glu, Mustafa'
'Albayrak, \,Ci\<gdem'
'B\"uy\"ukg\"ung\"or, Orhan'
'Erd\"onmez, Ahmet'

_publ_section_title
;
 4-Acetylanilinium chloride monohydrate
;
_journal_issue 3
_journal_name_full 'Acta Crystallographica Section E'
_journal_page_first o397
_journal_page_last o398
_journal_paper_doi 10.1107/S1600536804002569
_journal_volume 60
_journal_year 2004
_chemical_formula_iupac 'C8 H10 N O 1+, Cl 1-, H2 O'
_chemical_formula_moiety 'C8 H10 N O 1+, Cl 1-, H2 O'
_chemical_formula_sum 'C8 H12 Cl N O2'
_chemical_formula_weight 189.64
_chemical_name_systematic
;
4-Acetylanilinium chloride monohydrate
;
_space_group_IT_number 9
_symmetry_cell_setting monoclinic
_symmetry_space_group_name_Hall 'C -2yc'
_symmetry_space_group_name_H-M 'C 1 c 1'
_atom_sites_solution_hydrogens geom
_atom_sites_solution_primary direct
_atom_sites_solution_secondary difmap
_audit_creation_method SHELXL-97
_cell_angle_alpha 90.00
_cell_angle_beta 95.700(10)
_cell_angle_gamma 90.00
_cell_formula_units_Z 4
_cell_length_a 7.6900(10)
_cell_length_b 17.9300(10)
_cell_length_c 7.0950(10)
_cell_measurement_reflns_used 9241
_cell_measurement_temperature 293(2)
_cell_measurement_theta_max 28.9
_cell_measurement_theta_min 2.3
_cell_volume 973.4(2)
_computing_cell_refinement X-AREA
_computing_data_collection 'X-AREA (Stoe & Cie, 2002)'
_computing_data_reduction 'X-RED32 (Stoe & Cie, 2002)'
_computing_molecular_graphics 'ORTEP-3 for Windows (Farrugia, 1997)'
_computing_publication_material 'WinGX (Farrugia, 1999)'
_computing_structure_refinement 'SHELXL97 (Sheldrick, 1997)'
_computing_structure_solution 'SHELXS97 (Sheldrick, 1990)'
_diffrn_ambient_temperature 293(2)
_diffrn_detector_area_resol_mean 6.67
_diffrn_measured_fraction_theta_full 0.999
_diffrn_measured_fraction_theta_max 0.999
_diffrn_measurement_device_type 'Stoe IPDS-II'
_diffrn_measurement_method \w
_diffrn_radiation_monochromator 'Plane graphite'
_diffrn_radiation_source 'fine-focus sealed tube'
_diffrn_radiation_type MoK\a
_diffrn_radiation_wavelength 0.71073
_diffrn_reflns_av_R_equivalents 0.051
_diffrn_reflns_av_sigmaI/netI 0.037
_diffrn_reflns_limit_h_max 10
_diffrn_reflns_limit_h_min -10
_diffrn_reflns_limit_k_max 24
_diffrn_reflns_limit_k_min -24
_diffrn_reflns_limit_l_max 9
_diffrn_reflns_limit_l_min -9
_diffrn_reflns_number 7188
_diffrn_reflns_theta_full 28.9
_diffrn_reflns_theta_max 28.9
_diffrn_reflns_theta_min 2.3
_diffrn_standards_decay_% 0
_diffrn_standards_interval_count 0
_diffrn_standards_number 0
_exptl_absorpt_coefficient_mu 0.35
_exptl_absorpt_correction_T_max 0.928
_exptl_absorpt_correction_T_min 0.915
_exptl_absorpt_correction_type numerical
_exptl_absorpt_process_details '(X-RED32; Stoe & Cie, 2002)'
_exptl_crystal_colour 'light yellow'
_exptl_crystal_density_diffrn 1.294
_exptl_crystal_density_method 'not measured'
_exptl_crystal_description Prism
_exptl_crystal_F_000 400
_exptl_crystal_size_max 0.30
_exptl_crystal_size_mid 0.21
_exptl_crystal_size_min 0.21
_refine_diff_density_max 0.26
_refine_diff_density_min -0.28
_refine_ls_abs_structure_details 'Flack (1983), 1162 Friedel pairs'
_refine_ls_abs_structure_Flack 0.3(2)
_refine_ls_extinction_method none
_refine_ls_goodness_of_fit_ref 0.96
_refine_ls_hydrogen_treatment mixed
_refine_ls_matrix_type full
_refine_ls_number_parameters 136
_refine_ls_number_reflns 2447
_refine_ls_number_restraints 2
_refine_ls_restrained_S_all 0.96
_refine_ls_R_factor_all 0.040
_refine_ls_R_factor_gt 0.032
_refine_ls_shift/su_max 0.001
_refine_ls_shift/su_mean 0.000
_refine_ls_structure_factor_coef Fsqd
_refine_ls_weighting_details 'calc w = 1/[\s^2^(Fo^2^)+(0.0444P)^2^] where P = (Fo^2^+2Fc^2^)/3'
_refine_ls_weighting_scheme calc
_refine_ls_wR_factor_gt 0.068
_refine_ls_wR_factor_ref 0.070
_reflns_number_gt 2060
_reflns_number_total 2447
_reflns_threshold_expression I>2\s(I)
_cod_data_source_file ya6193.cif
_cod_data_source_block I
_cod_original_sg_symbol_H-M 'C c'
_cod_database_code 2203364
_cod_database_fobs_code 2203364

loop_
_symmetry_equiv_pos_as_xyz
'x, y, z'
'x, -y, z+1/2'
'x+1/2, y+1/2, z'
'x+1/2, -y+1/2, z+1/2'

loop_
_atom_site_label
_atom_site_fract_x
_atom_site_fract_y
_atom_site_fract_z
_atom_site_U_iso_or_equiv
_atom_site_adp_type
_atom_site_calc_flag
_atom_site_refinement_flags
_atom_site_occupancy
_atom_site_type_symbol
C1 0.37038(17) 0.56770(8) 0.55422(19) 0.0358(3) Uani d . 1 C
C2 0.35176(19) 0.49125(8) 0.5448(2) 0.0387(3) Uani d . 1 C
C3 0.4955(2) 0.44711(8) 0.5970(2) 0.0394(3) Uani d . 1 C
C4 0.65569(19) 0.47889(10) 0.6609(2) 0.0365(3) Uani d . 1 C
C5 0.67059(19) 0.55637(9) 0.6700(2) 0.0391(3) Uani d . 1 C
C6 0.5283(2) 0.60097(8) 0.6164(2) 0.0398(3) Uani d . 1 C
C7 0.8124(2) 0.43265(9) 0.7231(3) 0.0434(3) Uani d . 1 C
C8 0.8012(4) 0.34981(10) 0.6994(4) 0.0623(4) Uani d . 1 C
H8A 0.7778 0.3379 0.5674 0.093 Uiso calc R 1 H
H8B 0.7087 0.3308 0.7672 0.093 Uiso calc R 1 H
H8C 0.9100 0.3276 0.7484 0.093 Uiso calc R 1 H
Cl1 0.29535(7) 0.73358(2) 0.20594(8) 0.05657(12) Uani d . 1 Cl
N1 0.21959(17) 0.61501(8) 0.5028(2) 0.0447(3) Uani d . 1 N
H1A 0.1346 0.5880 0.4419 0.067 Uiso calc R 1 H
H1B 0.2496 0.6517 0.4279 0.067 Uiso calc R 1 H
H1C 0.1823 0.6343 0.6071 0.067 Uiso calc R 1 H
O1 0.94433(17) 0.46252(9) 0.7939(2) 0.0640(4) Uani d . 1 O
O1W 0.1104(2) 0.66512(10) 0.8296(3) 0.0742(5) Uani d . 1 O
H2 0.244(3) 0.4719(10) 0.506(3) 0.041(4) Uiso d . 1 H
H1W 0.178(5) 0.6825(19) 0.922(5) 0.101(10) Uiso d . 1 H
H3 0.479(3) 0.3944(11) 0.591(3) 0.055(5) Uiso d . 1 H
H2W 0.022(4) 0.6955(18) 0.803(4) 0.089(8) Uiso d . 1 H
H5 0.774(3) 0.5786(10) 0.714(3) 0.043(4) Uiso d . 1 H
H6 0.536(3) 0.6553(12) 0.618(3) 0.053(5) Uiso d . 1 H

loop_
_atom_site_aniso_label
_atom_site_aniso_U_11
_atom_site_aniso_U_22
_atom_site_aniso_U_33
_atom_site_aniso_U_12
_atom_site_aniso_U_13
_atom_site_aniso_U_23
C1 0.0354(7) 0.0417(7) 0.0295(6) -0.0018(6) -0.0005(5) 0.0012(6)
C2 0.0348(6) 0.0416(7) 0.0384(7) -0.0097(6) -0.0022(6) -0.0014(6)
C3 0.0411(7) 0.0358(6) 0.0408(7) -0.0071(6) 0.0017(6) -0.0007(6)
C4 0.0342(7) 0.0438(8) 0.0311(6) -0.0013(6) 0.0014(5) 0.0000(6)
C5 0.0345(7) 0.0453(8) 0.0365(7) -0.0092(6) -0.0018(6) -0.0026(6)
C6 0.0425(7) 0.0351(7) 0.0404(7) -0.0072(6) -0.0026(6) 0.0001(6)
C7 0.0375(8) 0.0515(8) 0.0407(8) 0.0039(7) 0.0019(6) 0.0019(8)
C8 0.0539(9) 0.0514(8) 0.0803(11) 0.0116(11) 0.0003(8) -0.0040(12)
Cl1 0.0564(2) 0.04558(18) 0.0653(2) 0.0039(2) -0.00585(16) 0.0074(2)
N1 0.0391(6) 0.0457(7) 0.0470(7) -0.0007(5) -0.0076(5) 0.0017(6)
O1 0.0426(7) 0.0627(8) 0.0819(10) 0.0033(6) -0.0175(7) -0.0005(7)
O1W 0.0741(10) 0.0760(10) 0.0708(9) 0.0249(9) -0.0009(8) -0.0167(8)

loop_
_atom_type_symbol
_atom_type_description
_atom_type_scat_dispersion_real
_atom_type_scat_dispersion_imag
_atom_type_scat_source
C C 0.0033 0.0016 'International Tables Vol C Tables 4.2.6.8 and 6.1.1.4'
H H 0.0000 0.0000 'International Tables Vol C Tables 4.2.6.8 and 6.1.1.4'
Cl Cl 0.1484 0.1585 'International Tables Vol C Tables 4.2.6.8 and 6.1.1.4'
N N 0.0061 0.0033 'International Tables Vol C Tables 4.2.6.8 and 6.1.1.4'
O O 0.0106 0.0060 'International Tables Vol C Tables 4.2.6.8 and 6.1.1.4'

loop_
_geom_angle_atom_site_label_1
_geom_angle_atom_site_label_2
_geom_angle_atom_site_label_3
_geom_angle
_geom_angle_publ_flag
C2 C1 C6 121.80(10) ?
C2 C1 N1 119.40(10) yes
C6 C1 N1 118.74(13) yes
C1 C2 C3 118.71(13) ?
C1 C2 H2 118.5(11) ?
C3 C2 H2 122.8(11) ?
C2 C3 C4 120.80(10) ?
C2 C3 H3 117.2(14) ?
C4 C3 H3 122.0(14) ?
C3 C4 C5 119.26(14) ?
C3 C4 C7 122.09(15) ?
C5 C4 C7 118.64(13) ?
C6 C5 C4 120.40(13) ?
C6 C5 H5 118.7(12) ?
C4 C5 H5 120.9(12) ?
C5 C6 C1 119.01(13) ?
C5 C6 H6 122.0(14) ?
C1 C6 H6 118.9(13) ?
O1 C7 C4 119.70(10) yes
O1 C7 C8 121.5(2) yes
C4 C7 C8 118.8(2) yes
C7 C8 H8A 109.5 ?
C7 C8 H8B 109.5 ?
H8A C8 H8B 109.5 ?
C7 C8 H8C 109.5 ?
H8A C8 H8C 109.5 ?
H8B C8 H8C 109.5 ?
C1 N1 H1A 109.5 ?
C1 N1 H1B 109.5 ?
H1A N1 H1B 109.5 ?
C1 N1 H1C 109.5 ?
H1A N1 H1C 109.5 ?
H1B N1 H1C 109.5 ?
H1W O1W H2W 110(3) ?

loop_
_geom_bond_atom_site_label_1
_geom_bond_atom_site_label_2
_geom_bond_distance
_geom_bond_publ_flag
C1 C2 1.379(2) ?
C1 C6 1.385(2) ?
C1 N1 1.454(2) yes
C2 C3 1.380(2) ?
C2 H2 0.92(2) ?
C3 C4 1.392(2) ?
C3 H3 0.95(2) ?
C4 C5 1.395(2) ?
C4 C7 1.493(2) ?
C5 C6 1.378(2) ?
C5 H5 0.92(2) ?
C6 H6 0.98(2) ?
C7 O1 1.211(2) yes
C7 C8 1.496(2) ?
C8 H8A 0.9600 ?
C8 H8B 0.9600 ?
C8 H8C 0.9600 ?
N1 H1A 0.8900 ?
N1 H1B 0.8900 ?
N1 H1C 0.8900 ?
O1W H1W 0.85(4) ?
O1W H2W 0.88(3) ?

loop_
_geom_hbond_atom_site_label_D
_geom_hbond_atom_site_label_H
_geom_hbond_atom_site_label_A
_geom_hbond_site_symmetry_A
_geom_hbond_distance_DH
_geom_hbond_distance_HA
_geom_hbond_distance_DA
_geom_hbond_angle_DHA
N1 H1A O1 2_464 0.89 1.94 2.826(2) 175
O1W H1W Cl1 1_556 0.85(4) 2.32(4) 3.147(2) 165(3)
O1W H2W Cl1 4_465 0.88(3) 2.21(3) 3.084(2) 174(3)
N1 H1B Cl1 . 0.89 2.21 3.089(2) 171
N1 H1C O1W . 0.89 1.81 2.697(2) 175

loop_
_geom_torsion_atom_site_label_1
_geom_torsion_atom_site_label_2
_geom_torsion_atom_site_label_3
_geom_torsion_atom_site_label_4
_geom_torsion
C6 C1 C2 C3 -0.8(2)
N1 C1 C2 C3 -178.97(14)
C1 C2 C3 C4 1.0(2)
C2 C3 C4 C5 -0.7(2)
C2 C3 C4 C7 178.40(16)
C3 C4 C5 C6 0.1(2)
C7 C4 C5 C6 -179.06(16)
C4 C5 C6 C1 0.2(2)
C2 C1 C6 C5 0.1(2)
N1 C1 C6 C5 178.37(13)
C3 C4 C7 O1 -173.21(17)
C5 C4 C7 O1 5.9(3)
C3 C4 C7 C8 5.7(3)
C5 C4 C7 C8 -175.2(2)

loop_
_cod_related_entry_id
_cod_related_entry_database
_cod_related_entry_code
1 ChemSpider 21131020
